data_7000534
loop_
_publ_author_name
'Paital, Alok Ranjan'
'Mandal, Debashree'
'Huang, Xiaoying'
'Li, Jing'
'Arom\'i, Guillem'
'Ray, Debashis'

_publ_section_title
;
 Structure and dimensionality of coordination complexes correlated to
 piperazine conformation: from discrete [CuII2] and [CuII4] complexes
 to a \m1,3-N3&#x2212; bridged [CuII2]n chain
;
_journal_issue 8
_journal_name_full 'Dalton Transactions'
_journal_page_first 1352
_journal_paper_doi 10.1039/b814681k
_journal_year 2009
_chemical_formula_sum 'C22 H26 Cu2 N10 O2'
_chemical_formula_weight 589.61
_chemical_name_systematic
;
?
;
_space_group_IT_number 14
_symmetry_cell_setting monoclinic
_symmetry_space_group_name_Hall '-P 2ybc'
_symmetry_space_group_name_H-M 'P 1 21/c 1'
_atom_sites_solution_hydrogens geom
_atom_sites_solution_primary direct
_atom_sites_solution_secondary difmap
_audit_creation_method SHELXL-97
_cell_angle_alpha 90.00
_cell_angle_beta 105.816(2)
_cell_angle_gamma 90.00
_cell_formula_units_Z 2
_cell_length_a 10.8910(17)
_cell_length_b 9.2429(14)
_cell_length_c 12.0176(19)
_cell_measurement_reflns_used 4243
_cell_measurement_temperature 100(2)
_cell_measurement_theta_max 30.36
_cell_measurement_theta_min 2.82
_cell_volume 1163.9(3)
_computing_cell_refinement 'Bruker SMART'
_computing_data_collection 'Bruker SMART'
_computing_data_reduction 'Bruker SAINT'
_computing_molecular_graphics 'Bruker SHELXTL'
_computing_publication_material 'Bruker SHELXTL'
_computing_structure_refinement 'SHELXL-97 (Sheldrick, 1997)'
_computing_structure_solution 'SHELXS-97 (Sheldrick, 1990)'
_diffrn_ambient_temperature 100(2)
_diffrn_measured_fraction_theta_full 0.997
_diffrn_measured_fraction_theta_max 0.997
_diffrn_measurement_device_type 'CCD area detector'
_diffrn_measurement_method 'phi and omega scans'
_diffrn_radiation_monochromator graphite
_diffrn_radiation_source 'fine-focus sealed tube'
_diffrn_radiation_type MoK\a
_diffrn_radiation_wavelength 0.71073
_diffrn_reflns_av_R_equivalents 0.0467
_diffrn_reflns_av_sigmaI/netI 0.0510
_diffrn_reflns_limit_h_max 14
_diffrn_reflns_limit_h_min -14
_diffrn_reflns_limit_k_max 12
_diffrn_reflns_limit_k_min -11
_diffrn_reflns_limit_l_max 15
_diffrn_reflns_limit_l_min -15
_diffrn_reflns_number 9099
_diffrn_reflns_theta_full 28.28
_diffrn_reflns_theta_max 28.28
_diffrn_reflns_theta_min 1.94
_exptl_absorpt_coefficient_mu 1.871
_exptl_absorpt_correction_T_max 0.9999
_exptl_absorpt_correction_T_min 0.5216
_exptl_absorpt_correction_type multi-scan
_exptl_absorpt_process_details 'Bruker SAINT (SADABS)'
_exptl_crystal_colour black
_exptl_crystal_density_diffrn 1.682
_exptl_crystal_density_method 'not measured'
_exptl_crystal_description lathe
_exptl_crystal_F_000 604
_exptl_crystal_size_max 0.25
_exptl_crystal_size_mid 0.13
_exptl_crystal_size_min 0.05
_refine_diff_density_max 0.906
_refine_diff_density_min -0.811
_refine_diff_density_rms 0.103
_refine_ls_extinction_method none
_refine_ls_goodness_of_fit_ref 1.002
_refine_ls_hydrogen_treatment mixed
_refine_ls_matrix_type full
_refine_ls_number_parameters 215
_refine_ls_number_reflns 2880
_refine_ls_number_restraints 0
_refine_ls_restrained_S_all 1.002
_refine_ls_R_factor_all 0.0728
_refine_ls_R_factor_gt 0.0461
_refine_ls_shift/su_max 0.000
_refine_ls_shift/su_mean 0.000
_refine_ls_structure_factor_coef Fsqd
_refine_ls_weighting_details 'calc w=1/[\s^2^(Fo^2^)+(0.0670P)^2^+1.2000P] where P=(Fo^2^+2Fc^2^)/3'
_refine_ls_weighting_scheme calc
_refine_ls_wR_factor_gt 0.1104
_refine_ls_wR_factor_ref 0.1244
_reflns_number_gt 2078
_reflns_number_total 2880
_reflns_threshold_expression >2sigma(I)
_cod_data_source_file b814681k.txt
_cod_data_source_block xh-dr-2
_cod_depositor_comments
;
The following automatic conversions were performed:
'_symmetry_cell_setting' value 'Monoclinic' changed to 'monoclinic'
according to '/home/saulius/struct/CIF-dictionaries/cif_core.dic'
dictionary named 'cif_core.dic' version 2.4.1 from 2010-06-29.

Automatic conversion script
Id: cif_fix_enum 1527 2010-12-29 10:47:43Z saulius 
;
_cod_original_sg_symbol_H-M P2(1)/c
_cod_database_code 7000534

loop_
_symmetry_equiv_pos_as_xyz
'x, y, z'
'-x, y+1/2, -z+1/2'
'-x, -y, -z'
'x, -y-1/2, z-1/2'

loop_
_atom_site_label
_atom_site_type_symbol
_atom_site_fract_x
_atom_site_fract_y
_atom_site_fract_z
_atom_site_U_iso_or_equiv
_atom_site_adp_type
_atom_site_occupancy
_atom_site_symmetry_multiplicity
_atom_site_calc_flag
_atom_site_refinement_flags
_atom_site_disorder_assembly
_atom_site_disorder_group
Cu1 Cu 0.62107(4) 0.18021(4) 0.93450(4) 0.02756(15) Uani 1 1 d . . .
N1 N 0.7909(3) 0.2527(4) 0.9388(3) 0.0432(8) Uani 1 1 d . . .
N2 N 0.5930(3) 0.3838(3) 0.9944(2) 0.0259(6) Uani 1 1 d . . .
N3 N 0.4360(3) 0.1424(3) 0.8964(3) 0.0317(7) Uani 1 1 d . . .
N4 N 0.3821(3) 0.0291(3) 0.8778(2) 0.0276(6) Uani 1 1 d . . .
N5 N 0.3238(3) -0.0780(3) 0.8606(3) 0.0322(7) Uani 1 1 d . . .
O1 O 0.6503(2) -0.0011(3) 0.8716(2) 0.0348(6) Uani 1 1 d . . .
C1 C 0.7577(3) -0.0498(4) 0.8570(3) 0.0320(8) Uani 1 1 d . . .
C2 C 0.7636(4) -0.1958(4) 0.8238(4) 0.0407(9) Uani 1 1 d . . .
H2 H 0.695(4) -0.250(5) 0.821(4) 0.039(11) Uiso 1 1 d . . .
C3 C 0.8700(4) -0.2514(5) 0.8011(4) 0.0450(10) Uani 1 1 d . . .
H3 H 0.867(5) -0.343(5) 0.781(4) 0.054(15) Uiso 1 1 d . . .
C4 C 0.9797(5) -0.1673(5) 0.8114(4) 0.0487(11) Uani 1 1 d . . .
H4 H 1.054(5) -0.204(5) 0.796(4) 0.058(14) Uiso 1 1 d . . .
C5 C 0.9769(4) -0.0264(5) 0.8460(4) 0.0413(9) Uani 1 1 d . . .
H5 H 1.045(4) 0.037(4) 0.856(3) 0.035(11) Uiso 1 1 d . . .
C6 C 0.8692(3) 0.0355(4) 0.8689(3) 0.0343(8) Uani 1 1 d . . .
C7 C 0.8763(4) 0.1848(5) 0.9052(4) 0.0462(10) Uani 1 1 d . . .
H7 H 0.959(4) 0.230(4) 0.913(3) 0.027(9) Uiso 1 1 d . . .
C8 C 0.8103(4) 0.4058(4) 0.9733(4) 0.0430(10) Uani 1 1 d . . .
H8A H 0.785(4) 0.458(5) 0.898(4) 0.041(11) Uiso 1 1 d . . .
H8B H 0.896(4) 0.425(5) 1.014(4) 0.037(11) Uiso 1 1 d . . .
C9 C 0.7235(4) 0.4397(4) 1.0490(4) 0.0363(9) Uani 1 1 d . . .
H9A H 0.752(4) 0.395(5) 1.120(4) 0.033(10) Uiso 1 1 d . . .
H9B H 0.729(3) 0.531(4) 1.062(3) 0.024(9) Uiso 1 1 d . . .
C10 C 0.5152(4) 0.3810(4) 1.0791(3) 0.0296(7) Uani 1 1 d . . .
H10A H 0.567(4) 0.336(4) 1.147(3) 0.024(9) Uiso 1 1 d . . .
H10B H 0.444(4) 0.330(4) 1.044(3) 0.026(10) Uiso 1 1 d . . .
C11 C 0.5229(4) 0.4685(4) 0.8912(3) 0.0302(7) Uani 1 1 d . . .
H11A H 0.445(3) 0.410(4) 0.854(3) 0.023(9) Uiso 1 1 d . . .
H11B H 0.580(4) 0.475(4) 0.838(3) 0.032(10) Uiso 1 1 d . . .

loop_
_atom_site_aniso_label
_atom_site_aniso_U_11
_atom_site_aniso_U_22
_atom_site_aniso_U_33
_atom_site_aniso_U_23
_atom_site_aniso_U_13
_atom_site_aniso_U_12
Cu1 0.0261(2) 0.0175(2) 0.0364(2) -0.00135(17) 0.00406(16) -0.00138(17)
N1 0.0335(17) 0.0236(16) 0.074(2) -0.0100(16) 0.0174(17) -0.0066(14)
N2 0.0251(14) 0.0170(13) 0.0329(15) 0.0005(11) 0.0032(11) -0.0007(11)
N3 0.0252(15) 0.0175(13) 0.0478(18) 0.0005(12) 0.0024(13) 0.0002(11)
N4 0.0251(14) 0.0240(15) 0.0317(15) 0.0018(11) 0.0041(11) 0.0066(12)
N5 0.0302(16) 0.0200(14) 0.0443(17) -0.0026(12) 0.0067(13) -0.0020(12)
O1 0.0312(13) 0.0281(13) 0.0446(15) -0.0084(11) 0.0094(11) -0.0023(10)
C1 0.0312(18) 0.0306(18) 0.0319(18) 0.0003(14) 0.0048(14) 0.0015(15)
C2 0.041(2) 0.030(2) 0.048(2) -0.0019(16) 0.0065(18) 0.0003(18)
C3 0.048(3) 0.035(2) 0.049(2) -0.0046(19) 0.0088(19) 0.010(2)
C4 0.042(2) 0.054(3) 0.049(2) -0.002(2) 0.0106(19) 0.012(2)
C5 0.032(2) 0.046(2) 0.045(2) 0.0005(18) 0.0084(17) -0.0003(18)
C6 0.0309(19) 0.035(2) 0.0358(19) 0.0015(15) 0.0064(15) 0.0000(15)
C7 0.036(2) 0.041(2) 0.062(3) -0.011(2) 0.0134(19) -0.0112(19)
C8 0.032(2) 0.0267(19) 0.068(3) -0.0054(19) 0.009(2) -0.0092(16)
C9 0.034(2) 0.0206(18) 0.048(2) -0.0035(16) 0.0005(17) -0.0038(15)
C10 0.0336(19) 0.0216(17) 0.0315(18) 0.0017(14) 0.0052(15) -0.0001(15)
C11 0.039(2) 0.0179(16) 0.0324(18) 0.0015(13) 0.0070(16) 0.0007(14)

loop_
_atom_type_symbol
_atom_type_description
_atom_type_scat_dispersion_real
_atom_type_scat_dispersion_imag
_atom_type_scat_source
C C 0.0033 0.0016 'International Tables Vol C Tables 4.2.6.8 and 6.1.1.4'
H H 0.0000 0.0000 'International Tables Vol C Tables 4.2.6.8 and 6.1.1.4'
N N 0.0061 0.0033 'International Tables Vol C Tables 4.2.6.8 and 6.1.1.4'
O O 0.0106 0.0060 'International Tables Vol C Tables 4.2.6.8 and 6.1.1.4'
Cu Cu 0.3201 1.2651 'International Tables Vol C Tables 4.2.6.8 and 6.1.1.4'

loop_
_geom_angle_atom_site_label_1
_geom_angle_atom_site_label_2
_geom_angle_atom_site_label_3
_geom_angle
_geom_angle_site_symmetry_1
_geom_angle_site_symmetry_3
_geom_angle_publ_flag
O1 Cu1 N1 93.03(12) . . ?
O1 Cu1 N3 91.29(12) . . ?
N1 Cu1 N3 165.11(14) . . ?
O1 Cu1 N2 176.31(11) . . ?
N1 Cu1 N2 84.69(12) . . ?
N3 Cu1 N2 90.21(11) . . ?
C7 N1 C8 120.0(3) . . ?
C7 N1 Cu1 126.2(3) . . ?
C8 N1 Cu1 113.5(3) . . ?
C11 N2 C9 113.4(3) . . ?
C11 N2 C10 108.6(3) . . ?
C9 N2 C10 111.0(3) . . ?
C11 N2 Cu1 106.2(2) . . ?
C9 N2 Cu1 104.8(2) . . ?
C10 N2 Cu1 112.8(2) . . ?
N4 N3 Cu1 128.3(2) . . ?
N5 N4 N3 176.4(3) . . ?
C1 O1 Cu1 127.5(2) . . ?
O1 C1 C2 118.5(3) . . ?
O1 C1 C6 124.5(3) . . ?
C2 C1 C6 117.0(4) . . ?
C3 C2 C1 121.6(4) . . ?
C3 C2 H2 122(3) . . ?
C1 C2 H2 117(3) . . ?
C2 C3 C4 121.6(4) . . ?
C2 C3 H3 117(3) . . ?
C4 C3 H3 122(3) . . ?
C5 C4 C3 117.8(4) . . ?
C5 C4 H4 120(3) . . ?
C3 C4 H4 123(3) . . ?
C4 C5 C6 122.5(4) . . ?
C4 C5 H5 124(3) . . ?
C6 C5 H5 114(3) . . ?
C5 C6 C1 119.5(4) . . ?
C5 C6 C7 118.1(4) . . ?
C1 C6 C7 122.3(4) . . ?
N1 C7 C6 125.6(4) . . ?
N1 C7 H7 120(2) . . ?
C6 C7 H7 114(2) . . ?
N1 C8 C9 107.7(3) . . ?
N1 C8 H8A 103(3) . . ?
C9 C8 H8A 112(2) . . ?
N1 C8 H8B 112(3) . . ?
C9 C8 H8B 110(2) . . ?
H8A C8 H8B 112(3) . . ?
N2 C9 C8 110.0(3) . . ?
N2 C9 H9A 107(3) . . ?
C8 C9 H9A 111(2) . . ?
N2 C9 H9B 116(2) . . ?
C8 C9 H9B 106(2) . . ?
H9A C9 H9B 107(4) . . ?
N2 C10 C11 112.7(3) . 3_667 ?
N2 C10 H10A 106(2) . . ?
C11 C10 H10A 110(2) 3_667 . ?
N2 C10 H10B 105(2) . . ?
C11 C10 H10B 109(2) 3_667 . ?
H10A C10 H10B 114(3) . . ?
N2 C11 C10 113.3(3) . 3_667 ?
N2 C11 H11A 105(2) . . ?
C10 C11 H11A 110(2) 3_667 . ?
N2 C11 H11B 107(2) . . ?
C10 C11 H11B 110(2) 3_667 . ?
H11A C11 H11B 110(3) . . ?

loop_
_geom_bond_atom_site_label_1
_geom_bond_atom_site_label_2
_geom_bond_distance
_geom_bond_site_symmetry_2
_geom_bond_publ_flag
Cu1 O1 1.900(2) . ?
Cu1 N1 1.955(3) . ?
Cu1 N3 1.973(3) . ?
Cu1 N2 2.067(3) . ?
N1 C7 1.275(5) . ?
N1 C8 1.474(5) . ?
N2 C11 1.489(4) . ?
N2 C9 1.486(5) . ?
N2 C10 1.492(5) . ?
N3 N4 1.191(4) . ?
N4 N5 1.164(4) . ?
O1 C1 1.310(4) . ?
C1 C2 1.414(5) . ?
C1 C6 1.422(5) . ?
C2 C3 1.362(6) . ?
C2 H2 0.89(5) . ?
C3 C4 1.402(7) . ?
C3 H3 0.88(5) . ?
C4 C5 1.369(6) . ?
C4 H4 0.94(5) . ?
C5 C6 1.399(6) . ?
C5 H5 0.92(4) . ?
C6 C7 1.444(6) . ?
C7 H7 0.98(4) . ?
C8 C9 1.512(6) . ?
C8 H8A 0.99(4) . ?
C8 H8B 0.94(4) . ?
C9 H9A 0.92(4) . ?
C9 H9B 0.85(4) . ?
C10 C11 1.522(5) 3_667 ?
C10 H10A 0.95(4) . ?
C10 H10B 0.91(4) . ?
C11 C10 1.522(5) 3_667 ?
C11 H11A 1.00(4) . ?
C11 H11B 1.01(4) . ?

loop_
_geom_torsion_atom_site_label_1
_geom_torsion_atom_site_label_2
_geom_torsion_atom_site_label_3
_geom_torsion_atom_site_label_4
_geom_torsion
_geom_torsion_site_symmetry_1
_geom_torsion_site_symmetry_2
_geom_torsion_site_symmetry_3
_geom_torsion_site_symmetry_4
_geom_torsion_publ_flag
O1 Cu1 N1 C7 0.9(4) . . . . ?
N3 Cu1 N1 C7 -105.8(6) . . . . ?
N2 Cu1 N1 C7 -176.2(4) . . . . ?
O1 Cu1 N1 C8 174.1(3) . . . . ?
N3 Cu1 N1 C8 67.4(6) . . . . ?
N2 Cu1 N1 C8 -3.0(3) . . . . ?
O1 Cu1 N2 C11 46.0(17) . . . . ?
N1 Cu1 N2 C11 98.1(2) . . . . ?
N3 Cu1 N2 C11 -67.9(2) . . . . ?
O1 Cu1 N2 C9 -74.3(17) . . . . ?
N1 Cu1 N2 C9 -22.2(3) . . . . ?
N3 Cu1 N2 C9 171.8(2) . . . . ?
O1 Cu1 N2 C10 164.9(16) . . . . ?
N1 Cu1 N2 C10 -143.0(2) . . . . ?
N3 Cu1 N2 C10 51.0(2) . . . . ?
O1 Cu1 N3 N4 20.3(3) . . . . ?
N1 Cu1 N3 N4 127.2(5) . . . . ?
N2 Cu1 N3 N4 -163.1(3) . . . . ?
Cu1 N3 N4 N5 163(6) . . . . ?
N1 Cu1 O1 C1 7.8(3) . . . . ?
N3 Cu1 O1 C1 173.5(3) . . . . ?
N2 Cu1 O1 C1 59.7(18) . . . . ?
Cu1 O1 C1 C2 171.2(3) . . . . ?
Cu1 O1 C1 C6 -10.6(5) . . . . ?
O1 C1 C2 C3 176.5(4) . . . . ?
C6 C1 C2 C3 -1.8(6) . . . . ?
C1 C2 C3 C4 1.1(7) . . . . ?
C2 C3 C4 C5 0.4(7) . . . . ?
C3 C4 C5 C6 -1.1(7) . . . . ?
C4 C5 C6 C1 0.4(6) . . . . ?
C4 C5 C6 C7 179.8(4) . . . . ?
O1 C1 C6 C5 -177.1(4) . . . . ?
C2 C1 C6 C5 1.1(5) . . . . ?
O1 C1 C6 C7 3.4(6) . . . . ?
C2 C1 C6 C7 -178.4(4) . . . . ?
C8 N1 C7 C6 -179.9(4) . . . . ?
Cu1 N1 C7 C6 -7.0(7) . . . . ?
C5 C6 C7 N1 -173.6(4) . . . . ?
C1 C6 C7 N1 5.9(7) . . . . ?
C7 N1 C8 C9 -158.9(4) . . . . ?
Cu1 N1 C8 C9 27.4(4) . . . . ?
C11 N2 C9 C8 -72.1(4) . . . . ?
C10 N2 C9 C8 165.3(3) . . . . ?
Cu1 N2 C9 C8 43.3(4) . . . . ?
N1 C8 C9 N2 -47.2(5) . . . . ?
C11 N2 C10 C11 -53.6(4) . . . 3_667 ?
C9 N2 C10 C11 71.7(4) . . . 3_667 ?
Cu1 N2 C10 C11 -171.0(2) . . . 3_667 ?
C9 N2 C11 C10 -69.9(4) . . . 3_667 ?
C10 N2 C11 C10 53.9(4) . . . 3_667 ?
Cu1 N2 C11 C10 175.5(2) . . . 3_667 ?
